data_2009592
loop_
_publ_author_name
'Parvez, M.'
'Birdsall, W. J.'

_publ_section_title
;Diamminebis[5-methylpyrimidine-2,4(1<i>H</i>,3<i>H</i>)dionato(1--)-<i>N</i>^3^]copper(II)
 trihydrate
;
_journal_issue 4
_journal_name_full 'Acta Crystallographica Section C'
_journal_page_first 540
_journal_page_last 542
_journal_paper_doi 10.1107/S0108270193009886
_journal_volume 50
_journal_year 1994
_chemical_formula_sum 'C10 H22 Cu N6 O7'
_chemical_formula_weight 401.87
_space_group_crystal_system monoclinic
_space_group_IT_number 4
_space_group_name_Hall 'P 2yb'
_space_group_name_H-M_alt 'P 1 21 1'
_atom_type_scat_source 'Cromer & Waber (1974)'
_cell_angle_alpha 90.
_cell_angle_beta 96.10(2)
_cell_angle_gamma 90.
_cell_formula_units_Z 2
_cell_length_a 4.9650(10)
_cell_length_b 18.692(4)
_cell_length_c 9.1500(10)
_cell_measurement_reflns_used 18
_cell_measurement_temperature 150
_cell_measurement_theta_max 20
_cell_measurement_theta_min 15
_cell_volume 844.4(3)
_diffrn_measurement_device 'Rigaku AFC-6S'
_diffrn_radiation_type MoK\a
_diffrn_radiation_wavelength 0.71069
_diffrn_reflns_av_R_equivalents 0.061
_diffrn_reflns_limit_h_max 5
_diffrn_reflns_limit_h_min 0
_diffrn_reflns_limit_k_max 22
_diffrn_reflns_limit_k_min 0
_diffrn_reflns_limit_l_max 10
_diffrn_reflns_limit_l_min -10
_diffrn_reflns_number 1718
_diffrn_reflns_theta_max 25
_diffrn_standards_decay_% 0.61
_diffrn_standards_interval_time 100
_diffrn_standards_number 3
_exptl_absorpt_coefficient_mu 1.339
_exptl_absorpt_correction_T_max 1.0704
_exptl_absorpt_correction_T_min 0.8386
_exptl_absorpt_correction_type 'empirical (DIFABS; Walker & Stuart, 1983)'
_exptl_crystal_colour purple
_exptl_crystal_density_diffrn 1.581
_exptl_crystal_description plate
_exptl_crystal_size_max 0.30
_exptl_crystal_size_mid 0.25
_exptl_crystal_size_min 0.07
_refine_diff_density_max 0.52
_refine_diff_density_min -0.55
_refine_ls_extinction_method none
_refine_ls_goodness_of_fit_obs 2.28
_refine_ls_hydrogen_treatment noref
_refine_ls_number_parameters 217
_refine_ls_number_reflns 1192
_refine_ls_R_factor_obs 0.049
_refine_ls_shift/esd_max 0.17
_refine_ls_structure_factor_coef F
_refine_ls_weighting_details 'w = 1/\s^2^(F~o~)'
_refine_ls_weighting_scheme calc
_refine_ls_wR_factor_obs 0.051
_reflns_number_observed 1192
_reflns_number_total 1537
_reflns_observed_criterion I>3\s(I)
_cod_data_source_file br1046.cif
_cod_data_source_block br1046_structure_1_of_1
_cod_depositor_comments
;
The following automatic conversions were performed:

'_refine_ls_weighting_scheme' value '1/\s^2^(F~o~)' was changed to
'calc'. New tag '_refine_ls_weighting_details' was created. The value
of the new tag was set to 'w = 1/\s^2^(F~o~)'.

Automatic conversion script
Id: cif_fix_values 3143 2015-03-26 13:38:13Z robertas 
;
_cod_original_cell_volume 844.4(2)
_cod_original_sg_symbol_H-M 'P 21'
_cod_original_formula_sum 'C10 H22 Cu1 N6 O7'
_cod_database_code 2009592

loop_
_space_group_symop_id
_space_group_symop_operation_xyz
1 x,y,z
2 -x,y+1/2,-z

loop_
_atom_site_label
_atom_site_fract_x
_atom_site_fract_y
_atom_site_fract_z
Cu(1) .2658(3) .0041 -.12440(10)
O(1) .674(2) -.0183(4) .1830(10)
O(2) -.009(2) .1199(5) -.0270(10)
O(3) -.141(2) .0302(4) -.4320(10)
O(4) .536(2) -.1106(5) -.2240(10)
O(5) .060(2) .1742(5) .6230(10)
O(6) .450(3) .3079(7) .9600(10)
O(7) .923(2) .2555(5) .8630(10)
N(1) .327(2) .0505(6) .0770(10)
N(2) .491(2) .0641(7) .3240(10)
N(3) .199(2) -.0387(5) -.3240(10)
N(4) .023(2) -.0589(7) -.5670(10)
N(5) .497(2) .0783(7) -.2060(10)
N(6) .038(2) -.0687(7) -.0440(10)
C(1) .507(2) .0306(7) .1930(10)
C(2) .306(3) .1195(7) .3380(10)
C(3) .136(2) .1422(7) .2220(10)
C(4) .151(2) .1044(7) .0860(10)
C(5) -.063(3) .2031(9) .2360(10)
C(6) .027(2) -.0183(7) -.4390(10)
C(7) .193(2) -.1132(7) -.5790(10)
C(8) .374(2) -.1354(6) -.4740(10)
C(9) .376(3) -.0962(7) -.3360(10)
C(10) .557(3) -.1962(8) -.483(2)
H(1) .6074 .0492 .4062
H(2) -.1042 -.0478 -.6491
H(3) .6428 .0539 -.2468
H(4) .3934 .1035 -.2797
H(5) .5688 .1082 -.1293
H(6) .0335 -.0623 .0578
H(7) -.1403 -.0674 -.0931
H(8) .1122 -.1159 -.0599
H(9) .2983 .1416 .4302
H(10) .0354 .2450 .2659
H(11) -.1652 .2106 .1444
H(12) -.1801 .1908 .3080
H(13) .1819 -.1377 -.6719
H(14) .4525 -.2390 -.5005
H(15) .6666 -.1893 -.5593
H(16) .6673 -.2012 -.3915
H(17) .0281 .2231 .6517
H(18) -.0691 .1377 .6318
H(19) .4965 .3395 1.0426
H(20) .4622 .3315 .8688
H(21) .8932 .2093 .8991
H(22) .7486 .2697 .8834

loop_
_geom_angle_atom_site_label_1
_geom_angle_atom_site_label_2
_geom_angle_atom_site_label_3
_geom_angle
_geom_angle_publ_flag
N(1) Cu(1) N(3) 178.2(5) yes
N(1) Cu(1) N(6) 89.6(4) yes
N(3) Cu(1) N(6) 91.0(4) yes
Cu(1) N(1) C(1) 127.6(9) yes
C(1) N(1) C(4) 122.0(10) yes
Cu(1) N(3) C(6) 129.6(9) yes
C(6) N(3) C(9) 120.0(10) yes
O(1) C(1) N(1) 122.0(10) yes
N(1) C(1) N(2) 117.0(10) yes
C(2) C(3) C(4) 116.0(10) yes
C(4) C(3) C(5) 121.0(10) yes
N(1) Cu(1) N(5) 90.5(4) yes
N(3) Cu(1) N(5) 88.9(4) yes
N(5) Cu(1) N(6) 179.9(5) yes
Cu(1) N(1) C(4) 109.9(7) yes
C(1) N(2) C(2) 121.0(10) yes
Cu(1) N(3) C(9) 109.6(7) yes
C(6) N(4) C(7) 122.0(10) yes
O(1) C(1) N(2) 120.0(10) yes
N(2) C(2) C(3) 121.0(10) yes
C(2) C(3) C(5) 121.0(10) yes
O(2) C(4) N(1) 118.0(10) yes
O(2) C(4) C(3) 120.0(10) yes
O(3) C(6) N(3) 123.0(10) yes
N(3) C(6) N(4) 117.0(10) yes
C(7) C(8) C(9) 114.0(10) yes
C(9) C(8) C(10) 119.0(10) yes
O(4) C(9) C(8) 122.0(10) yes
N(1) C(4) C(3) 120.0(10) yes
O(3) C(6) N(4) 119.0(10) yes
N(4) C(7) C(8) 124.0(10) yes
C(7) C(8) C(10) 125.0(10) yes
O(4) C(9) N(3) 116.0(10) yes
N(3) C(9) C(8) 120.0(10) yes

loop_
_geom_bond_atom_site_label_1
_geom_bond_atom_site_label_2
_geom_bond_distance
_geom_bond_publ_flag
Cu(1) N(1) 2.030(10) yes
Cu(1) N(5) 2.000(10) yes
O(1) C(1) 1.240(10) yes
O(3) C(6) 1.240(10) yes
N(1) C(1) 1.360(10) yes
N(2) C(1) 1.360(10) yes
N(3) C(6) 1.340(10) yes
N(4) C(6) 1.39(2) yes
C(2) C(3) 1.35(2) yes
C(3) C(5) 1.52(2) yes
C(8) C(9) 1.46(2) yes
Cu(1) N(3) 1.990(10) yes
Cu(1) N(6) 1.960(10) yes
O(2) C(4) 1.260(10) yes
O(4) C(9) 1.260(10) yes
N(1) C(4) 1.34(2) yes
N(2) C(2) 1.40(2) yes
N(3) C(9) 1.400(10) yes
N(4) C(7) 1.33(2) yes
C(3) C(4) 1.45(2) yes
C(7) C(8) 1.31(2) yes
C(8) C(10) 1.46(2) yes
